data_7721105
loop_
_publ_author_name
'Wessels, Vivien'
'Mikuta, Martina'
'H\"oppe, Henning A.'

_publ_section_title
;
 Weakly Coordinating Borophosphates -- Ca0.5M(H2O)2[B(PO4)2]&#x2022;H2O (M
 = Mg, Mn, Co, Zn, Cd)
;
_journal_name_full 'Dalton Transactions'
_journal_paper_doi 10.1039/D6DT00484A
_journal_year 2026
_chemical_formula_sum 'B Ca0.5 Cd H6 O11 P2'
_chemical_formula_weight 387.24
_space_group_crystal_system trigonal
_space_group_IT_number 152
_space_group_name_Hall 'P 31 2"'
_space_group_name_H-M_alt 'P 31 2 1'
_atom_sites_solution_hydrogens difmap
_audit_creation_method SHELXL-2019/3
_audit_update_record
;
2026-05-08 deposited with the CCDC.	2026-05-28 downloaded from the CCDC.
;
_cell_angle_alpha 90
_cell_angle_beta 90
_cell_angle_gamma 120
_cell_formula_units_Z 6
_cell_length_a 9.679(2)
_cell_length_b 9.679(2)
_cell_length_c 15.927(3)
_cell_measurement_reflns_used 26356
_cell_measurement_temperature 300(2)
_cell_measurement_theta_max 29.989
_cell_measurement_theta_min 2.430
_cell_volume 1292.2(4)
_computing_structure_refinement 'SHELXL-2019/2 (Sheldrick, 2019)'
_computing_structure_solution 'SHELXT 2014/5 (Sheldrick, 2014)'
_diffrn_ambient_temperature 300(2)
_diffrn_measured_fraction_theta_full 1.000
_diffrn_measured_fraction_theta_max 1.000
_diffrn_measurement_device_type 'D8 Venture Bruker'
_diffrn_measurement_method 'generic phi and omega scans'
_diffrn_radiation_type MoK\a
_diffrn_radiation_wavelength 0.71073
_diffrn_reflns_av_R_equivalents 0.2097
_diffrn_reflns_av_unetI/netI 0.1318
_diffrn_reflns_Laue_measured_fraction_full 1.000
_diffrn_reflns_Laue_measured_fraction_max 1.000
_diffrn_reflns_limit_h_max 13
_diffrn_reflns_limit_h_min -13
_diffrn_reflns_limit_k_max 13
_diffrn_reflns_limit_k_min -13
_diffrn_reflns_limit_l_max 22
_diffrn_reflns_limit_l_min -22
_diffrn_reflns_number 26315
_diffrn_reflns_point_group_measured_fraction_full 1.000
_diffrn_reflns_point_group_measured_fraction_max 1.000
_diffrn_reflns_theta_full 25.242
_diffrn_reflns_theta_max 29.988
_diffrn_reflns_theta_min 2.430
_exptl_absorpt_coefficient_mu 3.256
_exptl_absorpt_correction_T_max 0.7464
_exptl_absorpt_correction_T_min 0.6588
_exptl_absorpt_correction_type multi-scan
_exptl_absorpt_process_details
;
 SADABS 2016/2: Krause, L., Herbst-Irmer, R., Sheldrick G.M. & Stalke D.,
 J. Appl. Cryst. 48 (2015) 3-10
;
_exptl_crystal_colour colourless
_exptl_crystal_density_diffrn 2.986
_exptl_crystal_description block
_exptl_crystal_F_000 1122
_exptl_crystal_size_max 0.086
_exptl_crystal_size_mid 0.076
_exptl_crystal_size_min 0.063
_exptl_transmission_factor_max 0.7466
_exptl_transmission_factor_min 0.6563
_refine_diff_density_max 1.129
_refine_diff_density_min -1.232
_refine_diff_density_rms 0.172
_refine_ls_abs_structure_details
;
 Flack x determined using 568 quotients [(I+)-(I-)]/[(I+)+(I-)]
 (Parsons, Flack and Wagner, Acta Cryst. B69 (2013) 249-259).
;
_refine_ls_abs_structure_Flack 0.023(13)
_refine_ls_extinction_coef 0.0015(3)
_refine_ls_extinction_expression Fc^*^=kFc[1+0.001xFc^2^\l^3^/sin(2\q)]^-1/4^
_refine_ls_extinction_method 'SHELXL-2019/2 (Sheldrick 2019)'
_refine_ls_goodness_of_fit_ref 0.947
_refine_ls_hydrogen_treatment refxyz
_refine_ls_matrix_type full
_refine_ls_number_parameters 175
_refine_ls_number_reflns 2533
_refine_ls_number_restraints 12
_refine_ls_restrained_S_all 0.945
_refine_ls_R_factor_all 0.0687
_refine_ls_R_factor_gt 0.0277
_refine_ls_shift/su_max 0.008
_refine_ls_shift/su_mean 0.000
_refine_ls_structure_factor_coef Fsqd
_refine_ls_weighting_details 'w=1/[\s^2^(Fo^2^)+(0.0119P)^2^] where P=(Fo^2^+2Fc^2^)/3'
_refine_ls_weighting_scheme calc
_refine_ls_wR_factor_gt 0.0444
_refine_ls_wR_factor_ref 0.0463
_reflns_Friedel_coverage 0.725
_reflns_Friedel_fraction_full 1.000
_reflns_Friedel_fraction_max 0.999
_reflns_number_gt 1669
_reflns_number_total 2533
_reflns_threshold_expression 'I > 2\s(I)'
_cod_data_source_file d6dt00484a2.cif
_cod_data_source_block mo_MM23_2_0m_a
_cod_original_cell_volume 1292.3(6)
_cod_original_formula_sum 'B Ca0.50 H6 Cd O11 P2'
_cod_database_code 7721105
_shelx_shelxl_version_number 2019/3
_shelx_space_group_comment
;
The symmetry employed for this shelxl refinement is uniquely defined
by the following loop, which should always be used as a source of
symmetry information in preference to the above space-group names.
They are only intended as comments.
;

loop_
_space_group_symop_operation_xyz
'x, y, z'
'-y, x-y, z+1/3'
'-x+y, -x, z+2/3'
'y, x, -z'
'-x, -x+y, -z+1/3'
'x-y, -y, -z+2/3'

loop_
_atom_site_label
_atom_site_type_symbol
_atom_site_fract_x
_atom_site_fract_y
_atom_site_fract_z
_atom_site_U_iso_or_equiv
_atom_site_adp_type
_atom_site_occupancy
_atom_site_site_symmetry_order
_atom_site_calc_flag
_atom_site_refinement_flags_posn
_atom_site_refinement_flags_adp
_atom_site_refinement_flags_occupancy
_atom_site_disorder_assembly
_atom_site_disorder_group
Cd1 Cd 0.09587(4) 0.54798(5) 0.41657(3) 0.02635(14) Uani 1 1 d . . . . .
Ca1A Ca 0.1000(6) 0.7448(6) 0.2583(3) 0.0206(7) Uani 0.249(2) 1 d . . P . .
Ca1B Ca 0.2550(6) 0.8999(6) 0.2426(3) 0.0206(7) Uani 0.251(2) 1 d . . P . .
P1 P 0.16238(17) 0.38393(16) 0.25088(8) 0.0127(3) Uani 1 1 d . . . . .
P2 P 0.22099(18) 0.38400(16) -0.08398(8) 0.0133(3) Uani 1 1 d . . . . .
O1 O 0.2999(4) 0.8164(5) 0.3770(2) 0.0257(9) Uani 1 1 d D . . . .
H11 H 0.240(4) 0.784(6) 0.3242(17) 0.031 Uiso 1 1 d D U . . .
H12 H 0.405(3) 0.831(6) 0.363(3) 0.031 Uiso 1 1 d D U . . .
O2 O 0.2993(4) 0.4832(5) 0.4561(2) 0.0265(10) Uani 1 1 d D . . . .
H21 H 0.399(3) 0.579(4) 0.473(2) 0.032 Uiso 1 1 d D U . . .
H22 H 0.316(5) 0.470(6) 0.3959(12) 0.032 Uiso 1 1 d D U . . .
O11 O 0.1855(4) 0.4141(4) 0.15431(19) 0.0162(8) Uani 1 1 d . . . . .
O12 O 0.1310(5) 0.5109(4) 0.2841(2) 0.0239(9) Uani 1 1 d . . . . .
O13 O 0.3005(4) 0.3812(4) 0.2913(2) 0.0214(9) Uani 1 1 d . . . . .
O14 O 0.0173(4) 0.2139(4) 0.2647(2) 0.0137(8) Uani 1 1 d . . . . .
O21 O 0.2280(4) 0.4139(4) 0.01212(19) 0.0168(8) Uani 1 1 d . . . . .
O22 O 0.2147(4) 0.1973(4) 0.0972(2) 0.0126(8) Uani 1 1 d . . . . .
O23 O 0.3798(4) 0.5109(4) -0.1163(2) 0.0250(9) Uani 1 1 d . . . . .
O24 O 0.0800(4) 0.3809(4) -0.1233(2) 0.0226(9) Uani 1 1 d . . . . .
B1 B 0.1518(8) 0.3040(6) 0.0824(3) 0.0126(12) Uani 1 1 d . . . . .
O3 O 0.1448(7) 0.000000 0.333333 0.076(3) Uani 1 2 d DS T P . .
H31 H 0.251(6) 0.074(13) 0.309(9) 0.091 Uiso 0.5 1 d D U P . .
H32 H 0.078(10) 0.046(14) 0.317(10) 0.091 Uiso 0.5 1 d D U P . .
O4 O 0.1457(9) 0.1457(9) 0.500000 0.085(3) Uani 1 2 d DS T P . .
H41 H 0.067(14) 0.14(2) 0.459(8) 0.102 Uiso 0.5 1 d D U P . .
H42 H 0.097(16) 0.14(2) 0.556(5) 0.102 Uiso 0.5 1 d D U P . .

loop_
_atom_site_aniso_label
_atom_site_aniso_U_11
_atom_site_aniso_U_22
_atom_site_aniso_U_33
_atom_site_aniso_U_23
_atom_site_aniso_U_13
_atom_site_aniso_U_12
Cd1 0.0209(2) 0.0298(3) 0.0254(2) -0.0169(2) 0.0002(2) 0.0105(2)
Ca1A 0.027(2) 0.024(2) 0.0120(17) 0.0009(15) 0.0027(15) 0.0131(14)
Ca1B 0.027(2) 0.024(2) 0.0120(17) 0.0009(15) 0.0027(15) 0.0131(14)
P1 0.0186(8) 0.0107(7) 0.0069(7) -0.0017(5) 0.0012(6) 0.0059(6)
P2 0.0197(9) 0.0096(7) 0.0074(7) 0.0013(5) 0.0024(6) 0.0050(6)
O1 0.021(2) 0.030(2) 0.026(2) -0.007(2) 0.0004(18) 0.013(2)
O2 0.023(2) 0.024(2) 0.025(2) -0.005(2) -0.0023(18) 0.0060(19)
O11 0.027(2) 0.0089(17) 0.0076(17) 0.0009(14) 0.0009(16) 0.0055(17)
O12 0.040(2) 0.018(2) 0.014(2) -0.0051(19) 0.002(2) 0.0143(19)
O13 0.017(2) 0.029(2) 0.011(2) 0.0002(18) -0.0060(17) 0.0057(17)
O14 0.017(2) 0.0126(19) 0.011(2) 0.0003(16) -0.0024(15) 0.0070(16)
O21 0.029(2) 0.0111(17) 0.0061(17) 0.0007(15) 0.0034(16) 0.0066(16)
O22 0.0104(19) 0.0101(19) 0.014(2) 0.0018(15) -0.0012(16) 0.0031(17)
O23 0.028(2) 0.015(2) 0.018(2) 0.0033(19) 0.0088(17) 0.0000(18)
O24 0.033(2) 0.027(2) 0.017(2) -0.0006(18) -0.0015(18) 0.0223(19)
B1 0.021(4) 0.012(3) 0.003(3) 0.000(2) 0.001(3) 0.008(3)
O3 0.044(3) 0.054(5) 0.134(9) 0.023(5) 0.011(3) 0.027(3)
O4 0.053(4) 0.053(4) 0.157(9) 0.011(3) -0.011(3) 0.031(4)

loop_
_atom_type_symbol
_atom_type_description
_atom_type_scat_dispersion_real
_atom_type_scat_dispersion_imag
_atom_type_scat_source
B B 0.0013 0.0007 'International Tables Vol C Tables 4.2.6.8 and 6.1.1.4'
H H 0.0000 0.0000 'International Tables Vol C Tables 4.2.6.8 and 6.1.1.4'
O O 0.0106 0.0060 'International Tables Vol C Tables 4.2.6.8 and 6.1.1.4'
P P 0.1023 0.0942 'International Tables Vol C Tables 4.2.6.8 and 6.1.1.4'
Ca Ca 0.2262 0.3064 'International Tables Vol C Tables 4.2.6.8 and 6.1.1.4'
Cd Cd -0.8075 1.2024 'International Tables Vol C Tables 4.2.6.8 and 6.1.1.4'

loop_
_geom_angle_atom_site_label_1
_geom_angle_atom_site_label_2
_geom_angle_atom_site_label_3
_geom_angle
_geom_angle_site_symmetry_1
_geom_angle_site_symmetry_3
_geom_angle_publ_flag
O12 Cd1 O23 164.63(13) . 3_565 ?
O12 Cd1 O24 101.40(14) . 5 ?
O23 Cd1 O24 88.73(14) 3_565 5 ?
O12 Cd1 O13 88.42(14) . 6_565 ?
O23 Cd1 O13 101.91(13) 3_565 6_565 ?
O24 Cd1 O13 97.05(12) 5 6_565 ?
O12 Cd1 O2 89.73(14) . . ?
O23 Cd1 O2 79.36(13) 3_565 . ?
O24 Cd1 O2 86.06(13) 5 . ?
O13 Cd1 O2 176.64(13) 6_565 . ?
O12 Cd1 O1 79.40(13) . . ?
O23 Cd1 O1 89.85(14) 3_565 . ?
O24 Cd1 O1 176.69(13) 5 . ?
O13 Cd1 O1 86.17(14) 6_565 . ?
O2 Cd1 O1 90.74(11) . . ?
O12 Cd1 Ca1A 51.18(14) . . ?
O23 Cd1 Ca1A 128.73(13) 3_565 . ?
O24 Cd1 Ca1A 130.65(13) 5 . ?
O13 Cd1 Ca1A 50.14(13) 6_565 . ?
O2 Cd1 Ca1A 126.68(13) . . ?
O1 Cd1 Ca1A 52.28(13) . . ?
O12 Cd1 Ca1B 128.76(14) . 2_665 ?
O23 Cd1 Ca1B 50.88(14) 3_565 2_665 ?
O24 Cd1 Ca1B 50.54(13) 5 2_665 ?
O13 Cd1 Ca1B 130.88(12) 6_565 2_665 ?
O2 Cd1 Ca1B 52.28(13) . 2_665 ?
O1 Cd1 Ca1B 126.52(13) . 2_665 ?
Ca1A Cd1 Ca1B 178.72(11) . 2_665 ?
Ca1B Ca1A O4 82.8(3) . 3_564 ?
Ca1B Ca1A O2 76.9(3) . 3_564 ?
O4 Ca1A O2 76.6(2) 3_564 3_564 ?
Ca1B Ca1A O13 136.9(3) . 6_565 ?
O4 Ca1A O13 111.0(2) 3_564 6_565 ?
O2 Ca1A O13 144.9(3) 3_564 6_565 ?
Ca1B Ca1A O12 114.9(4) . . ?
O4 Ca1A O12 143.9(3) 3_564 . ?
O2 Ca1A O12 77.30(19) 3_564 . ?
O13 Ca1A O12 78.38(19) 6_565 . ?
Ca1B Ca1A O1 67.2(3) . . ?
O4 Ca1A O1 142.3(3) 3_564 . ?
O2 Ca1A O1 115.8(2) 3_564 . ?
O13 Ca1A O1 79.91(18) 6_565 . ?
O12 Ca1A O1 72.56(19) . . ?
Ca1B Ca1A O3 61.4(3) . 1_565 ?
O4 Ca1A O3 76.1(2) 3_564 1_565 ?
O2 Ca1A O3 132.3(2) 3_564 1_565 ?
O13 Ca1A O3 81.92(18) 6_565 1_565 ?
O12 Ca1A O3 139.9(2) . 1_565 ?
O1 Ca1A O3 69.7(2) . 1_565 ?
Ca1B Ca1A O2 151.6(4) . 6_565 ?
O4 Ca1A O2 72.4(2) 3_564 6_565 ?
O2 Ca1A O2 84.0(2) 3_564 6_565 ?
O13 Ca1A O2 67.23(18) 6_565 6_565 ?
O12 Ca1A O2 80.41(19) . 6_565 ?
O1 Ca1A O2 141.0(2) . 6_565 ?
O3 Ca1A O2 122.8(3) 1_565 6_565 ?
Ca1B Ca1A Cd1 115.9(3) . . ?
O4 Ca1A Cd1 155.9(2) 3_564 . ?
O2 Ca1A Cd1 120.8(2) 3_564 . ?
O13 Ca1A Cd1 45.00(12) 6_565 . ?
O12 Ca1A Cd1 44.00(11) . . ?
O1 Ca1A Cd1 49.21(13) . . ?
O3 Ca1A Cd1 98.87(15) 1_565 . ?
O2 Ca1A Cd1 91.84(17) 6_565 . ?
Ca1B Ca1A Ca1A 106.4(3) . 5 ?
O4 Ca1A Ca1A 42.5(2) 3_564 5 ?
O2 Ca1A Ca1A 50.99(16) 3_564 5 ?
O13 Ca1A Ca1A 110.8(2) 6_565 5 ?
O12 Ca1A Ca1A 101.36(14) . 5 ?
O1 Ca1A Ca1A 166.8(2) . 5 ?
O3 Ca1A Ca1A 118.32(15) 1_565 5 ?
O2 Ca1A Ca1A 45.53(15) 6_565 5 ?
Cd1 Ca1A Ca1A 133.55(15) . 5 ?
Ca1B Ca1A Ca1B 52.3(3) . 6_675 ?
O4 Ca1A Ca1B 104.1(3) 3_564 6_675 ?
O2 Ca1A Ca1B 128.0(2) 3_564 6_675 ?
O13 Ca1A Ca1B 84.63(18) 6_565 6_675 ?
O12 Ca1A Ca1B 111.66(19) . 6_675 ?
O1 Ca1A Ca1B 39.25(13) . 6_675 ?
O3 Ca1A Ca1B 31.28(16) 1_565 6_675 ?
O2 Ca1A Ca1B 146.9(2) 6_565 6_675 ?
Cd1 Ca1A Ca1B 79.03(12) . 6_675 ?
Ca1A Ca1A Ca1B 145.93(12) 5 6_675 ?
Ca1B Ca1A Ca1B 115.2(4) . 5 ?
O4 Ca1A Ca1B 35.65(17) 3_564 5 ?
O2 Ca1A Ca1B 71.98(16) 3_564 5 ?
O13 Ca1A Ca1B 94.21(18) 6_565 5 ?
O12 Ca1A Ca1B 111.6(2) . 5 ?
O1 Ca1A Ca1B 172.2(2) . 5 ?
O3 Ca1A Ca1B 104.4(2) 1_565 5 ?
O2 Ca1A Ca1B 37.58(12) 6_565 5 ?
Cd1 Ca1A Ca1B 128.89(17) . 5 ?
Ca1A Ca1A Ca1B 21.04(11) 5 5 ?
Ca1B Ca1A Ca1B 135.6(2) 6_675 5 ?
Ca1B Ca1A H11 64.7(18) . . ?
O4 Ca1A H11 144.3(19) 3_564 . ?
O2 Ca1A H11 108.1(14) 3_564 . ?
O13 Ca1A H11 85.8(16) 6_565 . ?
O12 Ca1A H11 68.5(18) . . ?
O1 Ca1A H11 7.8(14) . . ?
O3 Ca1A H11 75.5(16) 1_565 . ?
O2 Ca1A H11 142.5(19) 6_565 . ?
Cd1 Ca1A H11 51.2(18) . . ?
Ca1A Ca1A H11 159.0(14) 5 . ?
Ca1B Ca1A H11 44.4(17) 6_675 . ?
Ca1B Ca1A H11 179.9(17) 5 . ?
Ca1B Ca1A H31 64(2) . 6_565 ?
O4 Ca1A H31 98.2(10) 3_564 6_565 ?
O2 Ca1A H31 141(2) 3_564 6_565 ?
O13 Ca1A H31 74(2) 6_565 6_565 ?
O12 Ca1A H31 117.8(10) . 6_565 ?
O1 Ca1A H31 48.7(11) . 6_565 ?
O3 Ca1A H31 22.1(9) 1_565 6_565 ?
O2 Ca1A H31 132(2) 6_565 6_565 ?
Cd1 Ca1A H31 78.6(14) . 6_565 ?
Ca1A Ca1A H31 140.4(9) 5 6_565 ?
Ca1B Ca1A H31 15(2) 6_675 6_565 ?
Ca1B Ca1A H31 124.7(12) 5 6_565 ?
H11 Ca1A H31 55(2) . 6_565 ?
Ca1B Ca1A H42 73(5) . 3_564 ?
O4 Ca1A H42 25.6(7) 3_564 3_564 ?
O2 Ca1A H42 97(3) 3_564 3_564 ?
O13 Ca1A H42 102(5) 6_565 3_564 ?
O12 Ca1A H42 169(2) . 3_564 ?
O1 Ca1A H42 118.6(19) . 3_564 ?
O3 Ca1A H42 50.5(7) 1_565 3_564 ?
O2 Ca1A H42 89(4) 6_565 3_564 ?
Cd1 Ca1A H42 142(4) . 3_564 ?
Ca1A Ca1A H42 67.9(8) 5 3_564 ?
Ca1B Ca1A H42 79.4(16) 6_675 3_564 ?
Ca1B Ca1A H42 57(3) 5 3_564 ?
H11 Ca1A H42 123(3) . 3_564 ?
H31 Ca1A H42 72.6(11) 6_565 3_564 ?
Ca1A Ca1B O3 82.8(3) . 1_565 ?
Ca1A Ca1B O1 77.1(3) . . ?
O3 Ca1B O1 77.27(19) 1_565 . ?
Ca1A Ca1B O24 136.4(3) . 4_565 ?
O3 Ca1B O24 111.1(2) 1_565 4_565 ?
O1 Ca1B O24 145.1(3) . 4_565 ?
Ca1A Ca1B O23 114.9(4) . 2_665 ?
O3 Ca1B O23 144.2(3) 1_565 2_665 ?
O1 Ca1B O23 77.0(2) . 2_665 ?
O24 Ca1B O23 78.37(18) 4_565 2_665 ?
Ca1A Ca1B O2 67.5(3) . 3_564 ?
O3 Ca1B O2 142.0(3) 1_565 3_564 ?
O1 Ca1B O2 116.0(2) . 3_564 ?
O24 Ca1B O2 78.94(18) 4_565 3_564 ?
O23 Ca1B O2 72.64(19) 2_665 3_564 ?
Ca1A Ca1B O4 61.4(3) . 3_564 ?
O3 Ca1B O4 76.0(2) 1_565 3_564 ?
O1 Ca1B O4 132.7(2) . 3_564 ?
O24 Ca1B O4 81.44(19) 4_565 3_564 ?
O23 Ca1B O4 139.6(2) 2_665 3_564 ?
O2 Ca1B O4 69.3(2) 3_564 3_564 ?
Ca1A Ca1B O1 151.9(3) . 6_675 ?
O3 Ca1B O1 72.74(18) 1_565 6_675 ?
O1 Ca1B O1 84.2(2) . 6_675 ?
O24 Ca1B O1 67.62(17) 4_565 6_675 ?
O23 Ca1B O1 80.21(19) 2_665 6_675 ?
O2 Ca1B O1 140.4(2) 3_564 6_675 ?
O4 Ca1B O1 123.0(3) 3_564 6_675 ?
Ca1A Ca1B Cd1 115.9(3) . 3_564 ?
O3 Ca1B Cd1 155.6(2) 1_565 3_564 ?
O1 Ca1B Cd1 120.7(2) . 3_564 ?
O24 Ca1B Cd1 44.51(11) 4_565 3_564 ?
O23 Ca1B Cd1 44.24(11) 2_665 3_564 ?
O2 Ca1B Cd1 48.91(13) 3_564 3_564 ?
O4 Ca1B Cd1 98.37(15) 3_564 3_564 ?
O1 Ca1B Cd1 91.63(16) 6_675 3_564 ?
Ca1A Ca1B Ca1B 106.6(3) . 6_675 ?
O3 Ca1B Ca1B 42.87(18) 1_565 6_675 ?
O1 Ca1B Ca1B 51.37(15) . 6_675 ?
O24 Ca1B Ca1B 111.2(2) 4_565 6_675 ?
O23 Ca1B Ca1B 101.29(14) 2_665 6_675 ?
O2 Ca1B Ca1B 167.3(2) 3_564 6_675 ?
O4 Ca1B Ca1B 118.64(16) 3_564 6_675 ?
O1 Ca1B Ca1B 45.54(14) 6_675 6_675 ?
Cd1 Ca1B Ca1B 133.50(15) 3_564 6_675 ?
Ca1A Ca1B Ca1A 115.4(3) . 6_675 ?
O3 Ca1B Ca1A 35.92(15) 1_565 6_675 ?
O1 Ca1B Ca1A 72.42(16) . 6_675 ?
O24 Ca1B Ca1A 94.51(18) 4_565 6_675 ?
O23 Ca1B Ca1A 111.5(2) 2_665 6_675 ?
O2 Ca1B Ca1A 171.5(2) 3_564 6_675 ?
O4 Ca1B Ca1A 104.6(2) 3_564 6_675 ?
O1 Ca1B Ca1A 37.67(12) 6_675 6_675 ?
Cd1 Ca1B Ca1A 128.71(17) 3_564 6_675 ?
Ca1B Ca1B Ca1A 21.10(11) 6_675 6_675 ?
Ca1A Ca1B Ca1A 52.6(3) . 5 ?
O3 Ca1B Ca1A 103.9(2) 1_565 5 ?
O1 Ca1B Ca1A 128.3(2) . 5 ?
O24 Ca1B Ca1A 83.78(18) 4_565 5 ?
O23 Ca1B Ca1A 111.55(19) 2_665 5 ?
O2 Ca1B Ca1A 39.05(13) 3_564 5 ?
O4 Ca1B Ca1A 31.05(19) 3_564 5 ?
O1 Ca1B Ca1A 146.6(2) 6_675 5 ?
Cd1 Ca1B Ca1A 78.61(12) 3_564 5 ?
Ca1B Ca1B Ca1A 146.24(12) 6_675 5 ?
Ca1A Ca1B Ca1A 135.6(2) 6_675 5 ?
Ca1A Ca1B H11 59.8(11) . . ?
O3 Ca1B H11 83.5(14) 1_565 . ?
O1 Ca1B H11 18.8(12) . . ?
O24 Ca1B H11 157.7(13) 4_565 . ?
O23 Ca1B H11 80.1(13) 2_665 . ?
O2 Ca1B H11 100.2(13) 3_564 . ?
O4 Ca1B H11 119.4(12) 3_564 . ?
O1 Ca1B H11 102.9(12) 6_675 . ?
Cd1 Ca1B H11 119.0(14) 3_564 . ?
Ca1B Ca1B H11 67.5(13) 6_675 . ?
Ca1A Ca1B H11 87.9(13) 6_675 . ?
Ca1A Ca1B H11 109.8(12) 5 . ?
Ca1A Ca1B H12 91.5(9) . . ?
O3 Ca1B H12 94.7(7) 1_565 . ?
O1 Ca1B H12 21.5(5) . . ?
O24 Ca1B H12 126.2(7) 4_565 . ?
O23 Ca1B H12 56.0(5) 2_665 . ?
O2 Ca1B H12 108.7(9) 3_564 . ?
O4 Ca1B H12 152.0(8) 3_564 . ?
O1 Ca1B H12 77.3(10) 6_675 . ?
Cd1 Ca1B H12 100.2(6) 3_564 . ?
Ca1B Ca1B H12 59.5(9) 6_675 . ?
Ca1A Ca1B H12 79.5(9) 6_675 . ?
Ca1A Ca1B H12 135.7(10) 5 . ?
H11 Ca1B H12 32.6(14) . . ?
Ca1A Ca1B H31 108.4(6) . 1_565 ?
O3 Ca1B H31 25.7(5) 1_565 1_565 ?
O1 Ca1B H31 84(3) . 1_565 ?
O24 Ca1B H31 91(2) 4_565 1_565 ?
O23 Ca1B H31 127(2) 2_665 1_565 ?
O2 Ca1B H31 157(3) 3_564 1_565 ?
O4 Ca1B H31 88(3) 3_564 1_565 ?
O1 Ca1B H31 48.2(13) 6_675 1_565 ?
Cd1 Ca1B H31 132.6(12) 3_564 1_565 ?
Ca1B Ca1B H31 35(3) 6_675 1_565 ?
Ca1A Ca1B H31 16(3) 6_675 1_565 ?
Ca1A Ca1B H31 119(3) 5 1_565 ?
H11 Ca1B H31 97(3) . 1_565 ?
H12 Ca1B H31 94(4) . 1_565 ?
Ca1A Ca1B H31 74(3) . 6_565 ?
O3 Ca1B H31 25.7(4) 1_565 6_565 ?
O1 Ca1B H31 52.0(8) . 6_565 ?
O24 Ca1B H31 134(2) 4_565 6_565 ?
O23 Ca1B H31 126(2) 2_665 6_565 ?
O2 Ca1B H31 142(3) 3_564 6_565 ?
O4 Ca1B H31 93(3) 3_564 6_565 ?
O1 Ca1B H31 78(3) 6_675 6_565 ?
Cd1 Ca1B H31 167(3) 3_564 6_565 ?
Ca1B Ca1B H31 34(3) 6_675 6_565 ?
Ca1A Ca1B H31 42(3) 6_675 6_565 ?
Ca1A Ca1B H31 114(3) 5 6_565 ?
H11 Ca1B H31 58.0(15) . 6_565 ?
H12 Ca1B H31 71.0(15) . 6_565 ?
H31 Ca1B H31 42(3) 1_565 6_565 ?
Ca1A Ca1B H42 63(4) . 3_564 ?
O3 Ca1B H42 54.6(18) 1_565 3_564 ?
O1 Ca1B H42 119(3) . 3_564 ?
O24 Ca1B H42 91(4) 4_565 3_564 ?
O23 Ca1B H42 161(2) 2_665 3_564 ?
O2 Ca1B H42 90(2) 3_564 3_564 ?
O4 Ca1B H42 21.4(19) 3_564 3_564 ?
O1 Ca1B H42 110(3) 6_675 3_564 ?
Cd1 Ca1B H42 118(3) 3_564 3_564 ?
Ca1B Ca1B H42 97.3(18) 6_675 3_564 ?
Ca1A Ca1B H42 85(2) 6_675 3_564 ?
Ca1A Ca1B H42 51(2) 5 3_564 ?
H11 Ca1B H42 112(4) . 3_564 ?
H12 Ca1B H42 140(3) . 3_564 ?
H31 Ca1B H42 69(3) 1_565 3_564 ?
H31 Ca1B H42 73(3) 6_565 3_564 ?
O13 P1 O12 114.3(2) . . ?
O13 P1 O14 105.2(2) . . ?
O12 P1 O14 111.8(2) . . ?
O13 P1 O11 112.5(2) . . ?
O12 P1 O11 105.2(2) . . ?
O14 P1 O11 107.83(19) . . ?
O24 P2 O23 115.2(2) . . ?
O24 P2 O22 105.7(2) . 4 ?
O23 P2 O22 111.6(2) . 4 ?
O24 P2 O21 111.9(2) . . ?
O23 P2 O21 104.8(2) . . ?
O22 P2 O21 107.51(19) 4 . ?
Ca1B O1 Cd1 113.78(19) . . ?
Ca1B O1 Ca1A 35.71(15) . . ?
Cd1 O1 Ca1A 78.51(16) . . ?
Ca1B O1 Ca1B 83.1(2) . 6_675 ?
Cd1 O1 Ca1B 132.37(19) . 6_675 ?
Ca1A O1 Ca1B 103.08(19) . 6_675 ?
Ca1B O1 H11 33(3) . . ?
Cd1 O1 H11 81(3) . . ?
Ca1A O1 H11 13(2) . . ?
Ca1B O1 H11 111(3) 6_675 . ?
Ca1B O1 H12 95(3) . . ?
Cd1 O1 H12 116(3) . . ?
Ca1A O1 H12 117(2) . . ?
Ca1B O1 H12 105(3) 6_675 . ?
H11 O1 H12 104.8(18) . . ?
Ca1A O2 Cd1 113.92(19) 2_665 . ?
Ca1A O2 Ca1B 35.55(15) 2_665 2_665 ?
Cd1 O2 Ca1B 78.81(16) . 2_665 ?
Ca1A O2 Ca1A 83.5(2) 2_665 6_665 ?
Cd1 O2 Ca1A 132.37(19) . 6_665 ?
Ca1B O2 Ca1A 103.37(19) 2_665 6_665 ?
Ca1A O2 H21 95(3) 2_665 . ?
Cd1 O2 H21 111(3) . . ?
Ca1B O2 H21 114(2) 2_665 . ?
Ca1A O2 H21 111(3) 6_665 . ?
Ca1A O2 H22 143(3) 2_665 . ?
Cd1 O2 H22 89(3) . . ?
Ca1B O2 H22 142(2) 2_665 . ?
Ca1A O2 H22 60(3) 6_665 . ?
H21 O2 H22 104.0(18) . . ?
B1 O11 P1 131.8(3) . . ?
P1 O12 Cd1 125.7(2) . . ?
P1 O12 Ca1A 149.5(2) . . ?
Cd1 O12 Ca1A 84.82(15) . . ?
P1 O13 Cd1 134.2(2) . 6_665 ?
P1 O13 Ca1A 139.6(2) . 6_665 ?
Cd1 O13 Ca1A 84.86(17) 6_665 6_665 ?
B1 O14 P1 130.6(4) 5 . ?
B1 O21 P2 131.2(3) . . ?
B1 O22 P2 131.1(4) . 4 ?
P2 O23 Cd1 125.1(2) . 2_664 ?
P2 O23 Ca1B 150.0(2) . 3_564 ?
Cd1 O23 Ca1B 84.88(15) 2_664 3_564 ?
P2 O24 Cd1 135.1(2) . 5 ?
P2 O24 Ca1B 138.9(2) . 4_455 ?
Cd1 O24 Ca1B 84.95(17) 5 4_455 ?
O14 B1 O22 103.8(3) 5 . ?
O14 B1 O21 112.5(5) 5 . ?
O22 B1 O21 113.7(5) . . ?
O14 B1 O11 113.2(5) 5 . ?
O22 B1 O11 111.4(5) . . ?
O21 B1 O11 102.6(3) . . ?
Ca1B O3 Ca1B 94.3(4) 1_545 6_665 ?
Ca1B O3 Ca1A 35.85(15) 1_545 1_545 ?
Ca1B O3 Ca1A 112.8(3) 6_665 1_545 ?
Ca1B O3 Ca1A 112.8(3) 1_545 6_665 ?
Ca1B O3 Ca1A 35.85(15) 6_665 6_665 ?
Ca1A O3 Ca1A 143.8(4) 1_545 6_665 ?
Ca1B O3 H31 62(9) 1_545 . ?
Ca1B O3 H31 64(8) 6_665 . ?
Ca1A O3 H31 98(9) 1_545 . ?
Ca1A O3 H31 57(10) 6_665 . ?
Ca1B O3 H32 125(10) 1_545 . ?
Ca1B O3 H32 128(10) 6_665 . ?
Ca1A O3 H32 119(10) 1_545 . ?
Ca1A O3 H32 94(9) 6_665 . ?
H31 O3 H32 104.1(19) . . ?
Ca1A O4 Ca1A 95.0(4) 2_665 6_665 ?
Ca1A O4 Ca1B 35.80(15) 2_665 2_665 ?
Ca1A O4 Ca1B 113.3(3) 6_665 2_665 ?
Ca1A O4 Ca1B 113.3(3) 2_665 6_665 ?
Ca1A O4 Ca1B 35.80(15) 6_665 6_665 ?
Ca1B O4 Ca1B 144.2(4) 2_665 6_665 ?
Ca1A O4 H41 117(10) 2_665 . ?
Ca1A O4 H41 95(9) 6_665 . ?
Ca1B O4 H41 85(10) 2_665 . ?
Ca1B O4 H41 110(10) 6_665 . ?
Ca1A O4 H42 58(10) 2_665 . ?
Ca1A O4 H42 152(9) 6_665 . ?
Ca1B O4 H42 50(10) 2_665 . ?
Ca1B O4 H42 143(10) 6_665 . ?
H41 O4 H42 104(2) . . ?

loop_
_geom_bond_atom_site_label_1
_geom_bond_atom_site_label_2
_geom_bond_distance
_geom_bond_site_symmetry_2
_geom_bond_publ_flag
Cd1 O12 2.196(3) . ?
Cd1 O23 2.215(3) 3_565 ?
Cd1 O24 2.225(4) 5 ?
Cd1 O13 2.235(4) 6_565 ?
Cd1 O2 2.429(4) . ?
Cd1 O1 2.432(4) . ?
Cd1 Ca1A 3.148(5) . ?
Cd1 Ca1B 3.162(5) 2_665 ?
Ca1A Ca1B 1.522(6) . ?
Ca1A O4 2.284(8) 3_564 ?
Ca1A O2 2.419(6) 3_564 ?
Ca1A O13 2.426(6) 6_565 ?
Ca1A O12 2.463(7) . ?
Ca1A O1 2.541(6) . ?
Ca1A O3 2.578(6) 1_565 ?
Ca1A O2 2.634(6) 6_565 ?
Ca1A Ca1A 3.367(10) 5 ?
Ca1A Ca1B 4.050(7) 6_675 ?
Ca1A Ca1B 4.067(7) 5 ?
Ca1A H11 1.598(18) . ?
Ca1A H31 2.19(17) 6_565 ?
Ca1A H42 1.95(17) 3_564 ?
Ca1B O3 2.281(7) 1_565 ?
Ca1B O1 2.404(6) . ?
Ca1B O24 2.451(6) 4_565 ?
Ca1B O23 2.463(7) 2_665 ?
Ca1B O2 2.550(6) 3_564 ?
Ca1B O4 2.581(6) 3_564 ?
Ca1B O1 2.631(6) 6_675 ?
Ca1B Ca1B 3.344(10) 6_675 ?
Ca1B H11 1.67(4) . ?
Ca1B H12 2.68(4) . ?
Ca1B H31 2.01(15) 1_565 ?
Ca1B H31 2.05(14) 6_565 ?
Ca1B H42 2.08(19) 3_564 ?
P1 O13 1.496(4) . ?
P1 O12 1.502(4) . ?
P1 O14 1.555(3) . ?
P1 O11 1.561(3) . ?
P2 O24 1.488(4) . ?
P2 O23 1.499(4) . ?
P2 O22 1.551(3) 4 ?
P2 O21 1.553(3) . ?
O1 H11 0.982(13) . ?
O1 H12 0.986(13) . ?
O2 H21 0.985(14) . ?
O2 H22 0.993(13) . ?
O11 B1 1.486(6) . ?
O14 B1 1.451(7) 5 ?
O21 B1 1.464(6) . ?
O22 B1 1.457(7) . ?
O3 H31 0.990(14) . ?
O3 H32 0.991(14) . ?
O4 H41 0.992(14) . ?
O4 H42 0.994(14) . ?
